data_2214987
loop_
_publ_author_name
'Harrison, William T. A.'
'H. J. Ravindra'
'M. R. Suresh Kumar'
'S. M. Dharmaprakash'

_publ_section_title (2<i>E</i>,2'<i>E</i>)-1,1'-Bis(4-chlorophenyl)-3,3'-(1,4-phenylene)diprop-2-en-1-one
_journal_coeditor_code BI2226
_journal_issue 9
_journal_name_full 'Acta Crystallographica Section E'
_journal_page_first o3702
_journal_page_last o3702
_journal_paper_doi 10.1107/S1600536807037634
_journal_volume 63
_journal_year 2007
_chemical_formula_iupac 'C24 H16 Cl2 O2'
_chemical_formula_moiety 'C24 H16 Cl2 O2'
_chemical_formula_sum 'C24 H16 Cl2 O2'
_chemical_formula_weight 407.26
_chemical_name_systematic
;
(2<i>E</i>,2'<i>E</i>)-1,1'-Bis(4-chlorophenyl)-3,3'-(1,4-phenylene)diprop-
2-en-1-one
;
_space_group_IT_number 14
_symmetry_cell_setting monoclinic
_symmetry_space_group_name_Hall '-P 2ybc'
_symmetry_space_group_name_H-M 'P 1 21/c 1'
_atom_sites_solution_hydrogens geom
_atom_sites_solution_primary direct
_atom_sites_solution_secondary difmap
_cell_angle_alpha 90.00
_cell_angle_beta 95.229(3)
_cell_angle_gamma 90.00
_cell_formula_units_Z 2
_cell_length_a 22.9779(19)
_cell_length_b 7.0369(5)
_cell_length_c 5.8425(5)
_cell_measurement_reflns_used 8003
_cell_measurement_temperature 120(2)
_cell_measurement_theta_max 27.48
_cell_measurement_theta_min 2.91
_cell_volume 940.76(13)
_computing_cell_refinement 'SCALEPACK (Otwinowski & Minor, 1997)'
_computing_data_collection 'COLLECT (Nonius, 1998)'
_computing_data_reduction
;
SCALEPACK and DENZO (Otwinowski & Minor, 1997), and SORTAV (Blessing,
1995)
;
_computing_molecular_graphics
;
ORTEP-3 (Farrugia, 1997) and Mercury (Macrae <i>et al.</i>,
2006)
;
_computing_publication_material SHELXL97
_computing_structure_refinement 'SHELXL97 (Sheldrick, 1997)'
_computing_structure_solution 'SHELXS97 (Sheldrick, 1997)'
_diffrn_ambient_temperature 120(2)
_diffrn_measured_fraction_theta_full 0.941
_diffrn_measured_fraction_theta_max 0.941
_diffrn_measurement_device_type 'Nonius KappaCCD area-detector'
_diffrn_measurement_method '\w and \f'
_diffrn_radiation_monochromator graphite
_diffrn_radiation_source 'fine-focus sealed tube'
_diffrn_radiation_type MoK\a
_diffrn_radiation_wavelength 0.71073
_diffrn_reflns_av_R_equivalents 0.0347
_diffrn_reflns_av_sigmaI/netI 0.0353
_diffrn_reflns_limit_h_max 28
_diffrn_reflns_limit_h_min -28
_diffrn_reflns_limit_k_max 8
_diffrn_reflns_limit_k_min -8
_diffrn_reflns_limit_l_max 7
_diffrn_reflns_limit_l_min -7
_diffrn_reflns_number 6340
_diffrn_reflns_theta_full 25.99
_diffrn_reflns_theta_max 25.99
_diffrn_reflns_theta_min 3.03
_diffrn_standards_number 0
_exptl_absorpt_coefficient_mu 0.363
_exptl_absorpt_correction_T_max 0.993
_exptl_absorpt_correction_T_min 0.918
_exptl_absorpt_correction_type multi-scan
_exptl_absorpt_process_details '(SADABS; Bruker, 2003)'
_exptl_crystal_colour 'pale yellow'
_exptl_crystal_density_diffrn 1.438
_exptl_crystal_density_method 'not measured'
_exptl_crystal_description plate
_exptl_crystal_F_000 420
_exptl_crystal_size_max 0.24
_exptl_crystal_size_mid 0.12
_exptl_crystal_size_min 0.02
_refine_diff_density_max 0.434
_refine_diff_density_min -0.451
_refine_ls_extinction_method none
_refine_ls_goodness_of_fit_ref 1.155
_refine_ls_hydrogen_treatment constr
_refine_ls_matrix_type full
_refine_ls_number_parameters 127
_refine_ls_number_reflns 1739
_refine_ls_number_restraints 0
_refine_ls_restrained_S_all 1.155
_refine_ls_R_factor_all 0.0682
_refine_ls_R_factor_gt 0.0612
_refine_ls_shift/su_max 0.000
_refine_ls_shift/su_mean 0.000
_refine_ls_structure_factor_coef Fsqd
_refine_ls_weighting_details 'calc w = 1/[\s^2^(Fo^2^)+(0.0964P)^2^+1.6678P] where P=(Fo^2^+2Fc^2^)/3'
_refine_ls_weighting_scheme calc
_refine_ls_wR_factor_gt 0.1925
_refine_ls_wR_factor_ref 0.1999
_reflns_number_gt 1556
_reflns_number_total 1739
_reflns_threshold_expression I>2\s(I)
_cod_data_source_file bi2226.cif
_cod_data_source_block I
_cod_original_sg_symbol_H-M 'P 21/c'
_cod_database_code 2214987
_cod_database_fobs_code 2214987

loop_
_symmetry_equiv_pos_as_xyz
'x, y, z'
'-x, y+1/2, -z+1/2'
'-x, -y, -z'
'x, -y-1/2, z-1/2'

loop_
_atom_site_type_symbol
_atom_site_label
_atom_site_fract_x
_atom_site_fract_y
_atom_site_fract_z
_atom_site_U_iso_or_equiv
_atom_site_adp_type
_atom_site_calc_flag
_atom_site_refinement_flags
_atom_site_occupancy
C C1 -0.00124(14) 0.4218(4) 0.2158(5) 0.0217(7) Uani d . 1
H H1 -0.0022 0.3663 0.3636 0.026 Uiso calc R 1
C C2 0.05237(13) 0.4808(4) 0.1436(5) 0.0200(7) Uani d . 1
C C3 0.05293(14) 0.5572(4) -0.0756(6) 0.0220(7) Uani d . 1
H H3 0.0889 0.5952 -0.1298 0.026 Uiso calc R 1
C C4 0.10477(14) 0.4691(4) 0.3076(6) 0.0229(7) Uani d . 1
H H4 0.0995 0.4224 0.4569 0.027 Uiso calc R 1
C C5 0.15882(14) 0.5176(4) 0.2671(6) 0.0237(7) Uani d . 1
H H5 0.1668 0.5538 0.1164 0.028 Uiso calc R 1
C C6 0.20686(15) 0.5159(4) 0.4554(6) 0.0246(7) Uani d . 1
C C7 0.26819(14) 0.5103(4) 0.3861(6) 0.0217(7) Uani d . 1
C C8 0.28095(14) 0.4390(4) 0.1750(6) 0.0241(7) Uani d . 1
H H8 0.2501 0.4002 0.0659 0.029 Uiso calc R 1
C C9 0.33836(15) 0.4239(5) 0.1218(6) 0.0264(7) Uani d . 1
H H9 0.3471 0.3707 -0.0205 0.032 Uiso calc R 1
C C10 0.38278(14) 0.4877(5) 0.2800(6) 0.0249(7) Uani d . 1
C C11 0.37131(15) 0.5624(5) 0.4894(6) 0.0282(8) Uani d . 1
H H11 0.4023 0.6067 0.5947 0.034 Uiso calc R 1
C C12 0.31431(15) 0.5719(4) 0.5438(6) 0.0256(7) Uani d . 1
H H12 0.3060 0.6205 0.6891 0.031 Uiso calc R 1
O O1 0.19730(10) 0.5193(4) 0.6579(4) 0.0313(6) Uani d . 1
Cl Cl1 0.45434(4) 0.47454(16) 0.20782(17) 0.0420(4) Uani d . 1

loop_
_atom_site_aniso_label
_atom_site_aniso_U_11
_atom_site_aniso_U_22
_atom_site_aniso_U_33
_atom_site_aniso_U_12
_atom_site_aniso_U_13
_atom_site_aniso_U_23
C1 0.0257(15) 0.0183(14) 0.0209(15) -0.0002(12) 0.0004(12) -0.0028(12)
C2 0.0198(14) 0.0192(14) 0.0208(15) 0.0006(11) 0.0013(11) -0.0028(12)
C3 0.0188(14) 0.0203(14) 0.0270(16) -0.0026(11) 0.0024(12) -0.0008(12)
C4 0.0239(16) 0.0223(15) 0.0215(16) 0.0013(12) -0.0025(13) -0.0004(12)
C5 0.0237(16) 0.0262(16) 0.0207(16) 0.0030(12) -0.0012(12) 0.0022(13)
C6 0.0254(16) 0.0203(15) 0.0272(18) 0.0025(12) -0.0034(13) -0.0014(13)
C7 0.0215(15) 0.0190(14) 0.0235(16) 0.0025(12) -0.0044(12) 0.0021(12)
C8 0.0244(16) 0.0216(15) 0.0250(17) 0.0006(12) -0.0047(13) -0.0020(13)
C9 0.0280(17) 0.0244(16) 0.0266(17) 0.0039(13) 0.0017(13) -0.0002(13)
C10 0.0213(15) 0.0271(16) 0.0268(17) 0.0005(13) 0.0045(13) 0.0034(13)
C11 0.0261(17) 0.0267(17) 0.0302(18) 0.0003(13) -0.0062(14) 0.0018(14)
C12 0.0312(17) 0.0197(15) 0.0245(16) 0.0007(12) -0.0059(14) -0.0008(13)
O1 0.0244(12) 0.0489(16) 0.0209(13) 0.0015(10) 0.0031(9) 0.0000(10)
Cl1 0.0227(5) 0.0617(7) 0.0423(6) 0.0030(4) 0.0066(4) 0.0023(4)

loop_
_atom_type_symbol
_atom_type_description
_atom_type_scat_dispersion_real
_atom_type_scat_dispersion_imag
_atom_type_scat_source
C C 0.0033 0.0016 'International Tables Vol C Tables 4.2.6.8 and 6.1.1.4'
H H 0.0000 0.0000 'International Tables Vol C Tables 4.2.6.8 and 6.1.1.4'
Cl Cl 0.1484 0.1585 'International Tables Vol C Tables 4.2.6.8 and 6.1.1.4'
O O 0.0106 0.0060 'International Tables Vol C Tables 4.2.6.8 and 6.1.1.4'

loop_
_geom_angle_atom_site_label_1
_geom_angle_atom_site_label_2
_geom_angle_atom_site_label_3
_geom_angle_site_symmetry_1
_geom_angle
C3 C1 C2 3_565 121.3(3)
C3 C1 H1 3_565 119.4
C2 C1 H1 . 119.4
C3 C2 C1 . 118.3(3)
C3 C2 C4 . 123.1(3)
C1 C2 C4 . 118.5(3)
C1 C3 C2 3_565 120.4(3)
C1 C3 H3 3_565 119.8
C2 C3 H3 . 119.8
C5 C4 C2 . 126.3(3)
C5 C4 H4 . 116.9
C2 C4 H4 . 116.9
C4 C5 C6 . 120.6(3)
C4 C5 H5 . 119.7
C6 C5 H5 . 119.7
O1 C6 C5 . 121.9(3)
O1 C6 C7 . 121.1(3)
C5 C6 C7 . 116.9(3)
C8 C7 C12 . 119.1(3)
C8 C7 C6 . 121.9(3)
C12 C7 C6 . 119.0(3)
C9 C8 C7 . 120.6(3)
C9 C8 H8 . 119.7
C7 C8 H8 . 119.7
C8 C9 C10 . 118.8(3)
C8 C9 H9 . 120.6
C10 C9 H9 . 120.6
C11 C10 C9 . 121.7(3)
C11 C10 Cl1 . 119.8(3)
C9 C10 Cl1 . 118.4(3)
C12 C11 C10 . 119.1(3)
C12 C11 H11 . 120.5
C10 C11 H11 . 120.5
C11 C12 C7 . 120.6(3)
C11 C12 H12 . 119.7
C7 C12 H12 . 119.7

loop_
_geom_bond_atom_site_label_1
_geom_bond_atom_site_label_2
_geom_bond_site_symmetry_2
_geom_bond_distance
C1 C3 3_565 1.388(4)
C1 C2 . 1.401(5)
C1 H1 . 0.950
C2 C3 . 1.390(5)
C2 C4 . 1.471(4)
C3 C1 3_565 1.388(4)
C3 H3 . 0.950
C4 C5 . 1.330(5)
C4 H4 . 0.950
C5 C6 . 1.486(4)
C5 H5 . 0.950
C6 O1 . 1.223(4)
C6 C7 . 1.502(5)
C7 C8 . 1.387(5)
C7 C12 . 1.408(4)
C8 C9 . 1.387(5)
C8 H8 . 0.950
C9 C10 . 1.388(5)
C9 H9 . 0.950
C10 C11 . 1.379(5)
C10 Cl1 . 1.737(3)
C11 C12 . 1.377(5)
C11 H11 . 0.950
C12 H12 . 0.950

loop_
_geom_hbond_atom_site_label_D
_geom_hbond_atom_site_label_H
_geom_hbond_atom_site_label_A
_geom_hbond_site_symmetry_A
_geom_hbond_distance_DH
_geom_hbond_distance_HA
_geom_hbond_distance_DA
_geom_hbond_angle_DHA
C1 H1 Cg1 2_545 0.95 2.70 3.400(3) 131
C9 H9 Cg2 4_565 0.95 2.77 3.422(4) 127
C12 H12 Cg2 4_576 0.95 2.83 3.457(3) 124

loop_
_geom_torsion_atom_site_label_1
_geom_torsion_atom_site_label_2
_geom_torsion_atom_site_label_3
_geom_torsion_atom_site_label_4
_geom_torsion_site_symmetry_1
_geom_torsion_site_symmetry_4
_geom_torsion
C3 C1 C2 C3 3_565 . -1.6(5)
C3 C1 C2 C4 3_565 . 175.0(3)
C1 C2 C3 C1 . 3_565 1.6(5)
C4 C2 C3 C1 . 3_565 -174.8(3)
C3 C2 C4 C5 . . -4.1(5)
C1 C2 C4 C5 . . 179.5(3)
C2 C4 C5 C6 . . 174.1(3)
C4 C5 C6 O1 . . -19.3(5)
C4 C5 C6 C7 . . 160.9(3)
O1 C6 C7 C8 . . 156.2(3)
C5 C6 C7 C8 . . -24.0(4)
O1 C6 C7 C12 . . -21.1(4)
C5 C6 C7 C12 . . 158.7(3)
C12 C7 C8 C9 . . 1.6(5)
C6 C7 C8 C9 . . -175.7(3)
C7 C8 C9 C10 . . -2.3(5)
C8 C9 C10 C11 . . 1.2(5)
C8 C9 C10 Cl1 . . -178.1(2)
C9 C10 C11 C12 . . 0.7(5)
Cl1 C10 C11 C12 . . 180.0(2)
C10 C11 C12 C7 . . -1.4(5)
C8 C7 C12 C11 . . 0.3(5)
C6 C7 C12 C11 . . 177.6(3)
